data_4070284
loop_
_publ_author_name
'Rosen, Evelyn L.'
'Varnado, C. Daniel'
'Tennyson, Andrew G.'
'Khramov, Dimitri M.'
'Kamplain, Justin W.'
'Sung, Daphne H.'
'Cresswell, Philip T.'
'Lynch, Vincent M.'
'Bielawski, Christopher W.'

_publ_section_title
;
 Redox-Active N-Heterocyclic Carbenes: Design, Synthesis, and Evaluation
 of Their Electronic Properties
;
_journal_issue 23
_journal_name_full Organometallics
_journal_page_first 6695
_journal_paper_doi 10.1021/om900698x
_journal_volume 28
_journal_year 2009
_chemical_formula_moiety 'C13 H11 N2, 2 C5 H5, C8 H12, Cl, 2 Fe, Ir'
_chemical_formula_sum 'C31 H32 Cl Fe2 Ir N2'
_chemical_formula_weight 771.94
_chemical_name_common 1a
_chemical_name_systematic
; 
 ? 
;
_space_group_IT_number 14
_symmetry_cell_setting monoclinic
_symmetry_space_group_name_Hall '-P 2ybc'
_symmetry_space_group_name_H-M 'P 1 21/c 1'
_atom_sites_solution_hydrogens geom
_atom_sites_solution_primary direct
_atom_sites_solution_secondary difmap
_audit_creation_method SHELXL-97
_cell_angle_alpha 90.00
_cell_angle_beta 96.052(2)
_cell_angle_gamma 90.00
_cell_formula_units_Z 4
_cell_length_a 7.5690(3)
_cell_length_b 18.8851(9)
_cell_length_c 18.0949(12)
_cell_measurement_reflns_used 4950
_cell_measurement_temperature 153(2)
_cell_measurement_theta_max 27.5
_cell_measurement_theta_min 1.7
_cell_volume 2572.1(2)
_computing_cell_refinement 'Collect software, Nonius B.V. 1998'
_computing_data_collection 'Collect software, Nonius B.V. 1998'
_computing_data_reduction
;
DENZO and Scalepack (Otwinoski and Minor, 1997)
;
_computing_molecular_graphics 'XP SHELXTL/PC, Siemens Analytical'
_computing_structure_refinement 'XL SHELXTL/PC, Siemens Analytical'
_computing_structure_solution
;

SIR97 - Altomare A., Burla M.C., Camalli M., Cascarano G.L., Giacovazzo C., 
Guagliardi A., Moliterni A.G.G., Polidori G.,Spagna R.
;
_diffrn_ambient_temperature 153(2)
_diffrn_measured_fraction_theta_full 0.994
_diffrn_measured_fraction_theta_max 0.994
_diffrn_measurement_device_type 'Nonius Kappa CCD'
_diffrn_measurement_method \w-scans
_diffrn_radiation_monochromator graphite
_diffrn_radiation_source 'fine-focus sealed tube'
_diffrn_radiation_type MoK\a
_diffrn_radiation_wavelength 0.71070
_diffrn_reflns_av_R_equivalents 0.0734
_diffrn_reflns_av_sigmaI/netI 0.0987
_diffrn_reflns_limit_h_max 9
_diffrn_reflns_limit_h_min -8
_diffrn_reflns_limit_k_max 22
_diffrn_reflns_limit_k_min -22
_diffrn_reflns_limit_l_max 21
_diffrn_reflns_limit_l_min -21
_diffrn_reflns_number 8659
_diffrn_reflns_theta_full 25.00
_diffrn_reflns_theta_max 25.00
_diffrn_reflns_theta_min 2.71
_exptl_absorpt_coefficient_mu 6.403
_exptl_absorpt_correction_T_max 0.74
_exptl_absorpt_correction_T_min 0.43
_exptl_absorpt_correction_type multi-scan
_exptl_absorpt_process_details
;
DENZO and Scalepack (Otwinoski and Minor, 1997)
;
_exptl_crystal_colour yellow
_exptl_crystal_density_diffrn 1.993
_exptl_crystal_density_method 'not measured'
_exptl_crystal_description needles
_exptl_crystal_F_000 1512
_exptl_crystal_size_max 0.26
_exptl_crystal_size_mid 0.06
_exptl_crystal_size_min 0.05
_refine_diff_density_max 2.157
_refine_diff_density_min -1.474
_refine_diff_density_rms 0.223
_refine_ls_extinction_method none
_refine_ls_goodness_of_fit_ref 1.093
_refine_ls_hydrogen_treatment constr
_refine_ls_matrix_type full
_refine_ls_number_parameters 334
_refine_ls_number_reflns 4489
_refine_ls_number_restraints 0
_refine_ls_restrained_S_all 1.093
_refine_ls_R_factor_all 0.0904
_refine_ls_R_factor_gt 0.0531
_refine_ls_shift/su_max 0.016
_refine_ls_shift/su_mean 0.002
_refine_ls_structure_factor_coef Fsqd
_refine_ls_weighting_details 'calc w=1/[\s^2^(Fo^2^)+(0.0289P)^2^+18.2828P] where P=(Fo^2^+2Fc^2^)/3'
_refine_ls_weighting_scheme calc
_refine_ls_wR_factor_gt 0.0965
_refine_ls_wR_factor_ref 0.1061
_reflns_number_gt 3224
_reflns_number_total 4489
_reflns_threshold_expression >2sigma(I)
_cod_data_source_file om900698x_si_002.cif
_cod_data_source_block ircod
_cod_depositor_comments
;
The following automatic conversions were performed:

'_symmetry_cell_setting' value 'Monoclinic' changed to 'monoclinic'
according to /home/saulius/struct/CIF-dictionaries/cif_core.dic
dictionary named 'cif_core.dic' version 2.4.2 from 2011-04-26.

Automatic conversion script
Id: cif_fix_values 1715 2011-07-08 13:25:40Z adriana 
;
_cod_original_sg_symbol_H-M P21/c
_cod_database_code 4070284

loop_
_symmetry_equiv_pos_as_xyz
'x, y, z'
'-x, y+1/2, -z+1/2'
'-x, -y, -z'
'x, -y-1/2, z-1/2'

loop_
_atom_site_label
_atom_site_type_symbol
_atom_site_fract_x
_atom_site_fract_y
_atom_site_fract_z
_atom_site_U_iso_or_equiv
_atom_site_adp_type
_atom_site_occupancy
_atom_site_symmetry_multiplicity
_atom_site_calc_flag
_atom_site_refinement_flags
Ir1 Ir 0.71919(5) 0.60012(2) 0.67895(2) 0.01679(14) Uani 1 1 d .
Fe1 Fe 1.14247(17) 0.70661(7) 0.90226(8) 0.0197(3) Uani 1 1 d .
Fe2 Fe 0.34472(18) 0.41261(7) 0.80243(7) 0.0179(3) Uani 1 1 d .
Cl1 Cl 0.4857(3) 0.67870(13) 0.69938(15) 0.0302(6) Uani 1 1 d .
N1 N 0.8208(10) 0.6086(4) 0.8471(4) 0.0167(18) Uani 1 1 d .
N2 N 0.6739(9) 0.5148(4) 0.8191(4) 0.0149(18) Uani 1 1 d .
C1 C 0.7421(12) 0.5750(5) 0.7881(5) 0.018(2) Uani 1 1 d .
C2 C 0.8084(12) 0.5731(5) 0.9126(5) 0.021(2) Uani 1 1 d .
H2 H 0.8570 0.5874 0.9608 0.026 Uiso 1 1 calc R
C3 C 0.7144(12) 0.5144(5) 0.8951(5) 0.018(2) Uani 1 1 d .
H3 H 0.6819 0.4791 0.9286 0.022 Uiso 1 1 calc R
C4 C 0.9103(12) 0.6764(5) 0.8438(5) 0.018(2) Uani 1 1 d .
C5 C 1.0358(12) 0.6946(5) 0.7948(5) 0.023(2) Uani 1 1 d .
H5 H 1.0813 0.6649 0.7589 0.028 Uiso 1 1 calc R
C6 C 1.0797(14) 0.7662(6) 0.8103(6) 0.033(3) Uani 1 1 d .
H6 H 1.1600 0.7935 0.7850 0.039 Uiso 1 1 calc R
C7 C 0.9889(13) 0.7907(6) 0.8676(6) 0.032(3) Uani 1 1 d .
H7 H 0.9979 0.8369 0.8885 0.038 Uiso 1 1 calc R
C8 C 0.8793(12) 0.7348(5) 0.8898(6) 0.025(2) Uani 1 1 d .
H8 H 0.8014 0.7364 0.9276 0.030 Uiso 1 1 calc R
C9 C 0.5690(12) 0.4627(5) 0.7778(5) 0.015(2) Uani 1 1 d .
C10 C 0.4274(13) 0.4775(5) 0.7217(5) 0.024(2) Uani 1 1 d .
H10 H 0.3827 0.5230 0.7073 0.028 Uiso 1 1 calc R
C11 C 0.3658(14) 0.4124(5) 0.6915(5) 0.023(2) Uani 1 1 d .
H11 H 0.2703 0.4066 0.6535 0.028 Uiso 1 1 calc R
C12 C 0.4677(14) 0.3574(5) 0.7263(6) 0.030(3) Uani 1 1 d .
H12 H 0.4542 0.3084 0.7152 0.036 Uiso 1 1 calc R
C13 C 0.5950(12) 0.3876(5) 0.7812(6) 0.023(2) Uani 1 1 d .
H13 H 0.6804 0.3627 0.8137 0.028 Uiso 1 1 calc R
C14 C 1.3681(15) 0.6481(7) 0.9120(7) 0.045(3) Uani 1 1 d .
H14 H 1.4134 0.6227 0.8728 0.054 Uiso 1 1 calc R
C15 C 1.4051(14) 0.7197(8) 0.9328(7) 0.049(4) Uani 1 1 d .
H15 H 1.4812 0.7507 0.9095 0.059 Uiso 1 1 calc R
C16 C 1.3120(14) 0.7370(6) 0.9924(7) 0.035(3) Uani 1 1 d .
H16 H 1.3131 0.7815 1.0169 0.042 Uiso 1 1 calc R
C17 C 1.2173(13) 0.6775(6) 1.0095(6) 0.029(3) Uani 1 1 d .
H17 H 1.1414 0.6744 1.0480 0.034 Uiso 1 1 calc R
C18 C 1.2516(14) 0.6227(6) 0.9608(6) 0.032(3) Uani 1 1 d .
H18 H 1.2039 0.5762 0.9610 0.038 Uiso 1 1 calc R
C19 C 0.1510(14) 0.4609(6) 0.8536(6) 0.029(3) Uani 1 1 d .
H19 H 0.1108 0.5081 0.8451 0.034 Uiso 1 1 calc R
C20 C 0.0832(12) 0.4004(6) 0.8154(5) 0.024(2) Uani 1 1 d .
H20 H -0.0120 0.3997 0.7768 0.029 Uiso 1 1 calc R
C21 C 0.1782(13) 0.3418(6) 0.8436(6) 0.026(3) Uani 1 1 d .
H21 H 0.1595 0.2945 0.8269 0.032 Uiso 1 1 calc R
C22 C 0.3096(14) 0.3643(7) 0.9023(6) 0.037(3) Uani 1 1 d .
H22 H 0.3922 0.3353 0.9317 0.044 Uiso 1 1 calc R
C23 C 0.2896(13) 0.4389(5) 0.9068(6) 0.025(2) Uani 1 1 d .
H23 H 0.3586 0.4692 0.9403 0.030 Uiso 1 1 calc R
C1A C 0.9721(13) 0.5568(5) 0.6648(5) 0.023(2) Uani 1 1 d .
H1A H 1.0062 0.5700 0.7150 0.027 Uiso 1 1 calc R
C2A C 0.8389(12) 0.5034(5) 0.6513(5) 0.021(2) Uani 1 1 d .
H2A H 0.7939 0.4826 0.6933 0.025 Uiso 1 1 calc R
C3A C 0.7643(13) 0.4774(5) 0.5755(5) 0.022(2) Uani 1 1 d .
H3A1 H 0.6546 0.4500 0.5805 0.026 Uiso 1 1 calc R
H3A2 H 0.8512 0.4449 0.5561 0.026 Uiso 1 1 calc R
C4A C 0.7215(15) 0.5374(5) 0.5195(5) 0.030(3) Uani 1 1 d .
H4A1 H 0.8284 0.5482 0.4944 0.036 Uiso 1 1 calc R
H4A2 H 0.6266 0.5217 0.4811 0.036 Uiso 1 1 calc R
C5A C 0.6619(12) 0.6035(5) 0.5562(5) 0.017(2) Uani 1 1 d .
H5A H 0.5397 0.6064 0.5636 0.020 Uiso 1 1 calc R
C6A C 0.7662(14) 0.6598(6) 0.5798(5) 0.031(3) Uani 1 1 d .
H6A H 0.7111 0.6999 0.5992 0.037 Uiso 1 1 calc R
C7A C 0.9665(13) 0.6615(5) 0.5766(6) 0.030(3) Uani 1 1 d .
H7A1 H 1.0167 0.7021 0.6063 0.035 Uiso 1 1 calc R
H7A2 H 0.9904 0.6694 0.5245 0.035 Uiso 1 1 calc R
C8A C 1.0620(12) 0.5938(6) 0.6053(5) 0.027(3) Uani 1 1 d .
H8A1 H 1.0688 0.5609 0.5631 0.032 Uiso 1 1 calc R
H8A2 H 1.1851 0.6059 0.6253 0.032 Uiso 1 1 calc R

loop_
_atom_site_aniso_label
_atom_site_aniso_U_11
_atom_site_aniso_U_22
_atom_site_aniso_U_33
_atom_site_aniso_U_23
_atom_site_aniso_U_13
_atom_site_aniso_U_12
Ir1 0.0164(2) 0.0168(2) 0.0169(2) 0.00152(19) 0.00015(14) 0.00067(19)
Fe1 0.0142(7) 0.0200(8) 0.0241(8) 0.0020(6) -0.0021(6) 0.0003(6)
Fe2 0.0175(7) 0.0149(8) 0.0213(8) 0.0012(6) 0.0019(6) -0.0016(6)
Cl1 0.0256(15) 0.0247(15) 0.0400(16) -0.0024(12) 0.0020(12) 0.0084(12)
N1 0.025(5) 0.014(4) 0.011(4) 0.002(4) 0.003(3) 0.002(4)
N2 0.012(4) 0.010(4) 0.022(5) 0.005(4) 0.001(3) -0.003(3)
C1 0.006(5) 0.022(6) 0.026(6) 0.006(5) 0.005(4) 0.002(4)
C2 0.014(5) 0.028(6) 0.022(6) 0.007(5) 0.003(4) -0.005(5)
C3 0.022(5) 0.020(6) 0.014(6) 0.007(4) 0.005(4) -0.001(5)
C4 0.010(5) 0.024(6) 0.020(5) -0.002(5) -0.003(4) 0.002(4)
C5 0.019(6) 0.030(6) 0.021(6) 0.001(5) 0.002(4) 0.002(5)
C6 0.030(7) 0.030(7) 0.036(7) 0.021(6) -0.007(5) -0.001(5)
C7 0.020(6) 0.022(6) 0.048(8) 0.000(5) -0.020(5) -0.002(5)
C8 0.011(5) 0.032(7) 0.030(6) -0.001(5) -0.003(4) 0.004(5)
C9 0.015(5) 0.012(5) 0.020(5) -0.002(4) 0.010(4) 0.005(4)
C10 0.023(6) 0.026(6) 0.022(6) 0.005(5) 0.002(5) -0.001(5)
C11 0.031(6) 0.020(6) 0.019(5) -0.003(5) 0.011(4) -0.015(5)
C12 0.034(7) 0.015(6) 0.042(7) -0.005(5) 0.012(6) 0.000(5)
C13 0.016(5) 0.024(6) 0.032(6) -0.003(5) 0.011(4) 0.007(5)
C14 0.026(7) 0.061(10) 0.047(8) -0.006(7) -0.005(6) 0.035(7)
C15 0.007(6) 0.079(11) 0.057(9) 0.037(8) -0.009(6) -0.013(6)
C16 0.022(6) 0.026(7) 0.052(8) -0.010(6) -0.017(6) -0.002(5)
C17 0.022(6) 0.040(7) 0.020(6) 0.003(5) -0.013(5) 0.009(5)
C18 0.033(7) 0.024(6) 0.034(7) -0.007(5) -0.011(5) 0.005(5)
C19 0.026(6) 0.023(6) 0.039(7) 0.003(5) 0.015(5) 0.005(5)
C20 0.008(5) 0.036(6) 0.029(6) 0.013(6) 0.007(4) 0.001(5)
C21 0.018(6) 0.034(7) 0.028(6) 0.002(5) 0.006(5) -0.003(5)
C22 0.027(7) 0.053(9) 0.030(7) 0.017(6) 0.003(5) -0.009(6)
C23 0.026(6) 0.022(7) 0.027(6) 0.005(5) 0.009(5) -0.001(5)
C1A 0.033(6) 0.025(6) 0.013(5) 0.004(4) 0.014(4) 0.006(5)
C2A 0.023(6) 0.024(6) 0.017(6) 0.010(5) 0.013(4) 0.007(5)
C3A 0.027(6) 0.013(5) 0.027(6) 0.002(4) 0.005(5) 0.003(4)
C4A 0.042(7) 0.030(7) 0.019(6) -0.001(5) 0.003(5) -0.004(5)
C5A 0.015(5) 0.016(5) 0.018(5) 0.008(5) 0.000(4) -0.003(5)
C6A 0.040(7) 0.037(7) 0.015(6) 0.012(5) 0.009(5) 0.007(6)
C7A 0.033(7) 0.023(6) 0.033(7) -0.001(5) 0.008(5) -0.012(5)
C8A 0.009(5) 0.050(7) 0.022(6) 0.001(5) 0.004(4) 0.002(5)

loop_
_atom_type_symbol
_atom_type_description
_atom_type_scat_dispersion_real
_atom_type_scat_dispersion_imag
_atom_type_scat_source
C C 0.0033 0.0016 'International Tables Vol C Tables 4.2.6.8 and 6.1.1.4'
H H 0.0000 0.0000 'International Tables Vol C Tables 4.2.6.8 and 6.1.1.4'
N N 0.0061 0.0033 'International Tables Vol C Tables 4.2.6.8 and 6.1.1.4'
Cl Cl 0.1484 0.1585 'International Tables Vol C Tables 4.2.6.8 and 6.1.1.4'
Fe Fe 0.3463 0.8444 'International Tables Vol C Tables 4.2.6.8 and 6.1.1.4'
Ir Ir -1.4442 7.9887 'International Tables Vol C Tables 4.2.6.8 and 6.1.1.4'

loop_
_geom_angle_atom_site_label_1
_geom_angle_atom_site_label_2
_geom_angle_atom_site_label_3
_geom_angle
C1 Ir1 C1A 92.4(4)
C1 Ir1 C2A 91.9(4)
C1A Ir1 C2A 39.4(4)
C1 Ir1 C6A 157.1(4)
C1A Ir1 C6A 82.7(4)
C2A Ir1 C6A 98.0(4)
C1 Ir1 C5A 166.6(4)
C1A Ir1 C5A 88.5(4)
C2A Ir1 C5A 80.3(3)
C6A Ir1 C5A 36.1(4)
C1 Ir1 Cl1 89.0(3)
C1A Ir1 Cl1 163.5(3)
C2A Ir1 Cl1 157.1(3)
C6A Ir1 Cl1 89.6(3)
C5A Ir1 Cl1 93.9(2)
C6 Fe1 C18 155.4(5)
C6 Fe1 C14 119.8(5)
C18 Fe1 C14 40.3(5)
C6 Fe1 C15 107.2(5)
C18 Fe1 C15 67.6(5)
C14 Fe1 C15 41.2(5)
C6 Fe1 C7 39.9(4)
C18 Fe1 C7 163.7(5)
C14 Fe1 C7 154.7(5)
C15 Fe1 C7 120.2(5)
C6 Fe1 C5 40.7(4)
C18 Fe1 C5 120.6(4)
C14 Fe1 C5 105.5(4)
C15 Fe1 C5 123.6(5)
C7 Fe1 C5 68.6(4)
C6 Fe1 C4 67.3(4)
C18 Fe1 C4 109.5(4)
C14 Fe1 C4 124.5(5)
C15 Fe1 C4 161.2(5)
C7 Fe1 C4 67.9(4)
C5 Fe1 C4 40.5(4)
C6 Fe1 C17 161.9(5)
C18 Fe1 C17 40.2(4)
C14 Fe1 C17 67.9(5)
C15 Fe1 C17 66.9(5)
C7 Fe1 C17 126.7(5)
C5 Fe1 C17 157.0(4)
C4 Fe1 C17 123.9(4)
C6 Fe1 C16 124.9(5)
C18 Fe1 C16 67.5(4)
C14 Fe1 C16 68.4(5)
C15 Fe1 C16 39.9(5)
C7 Fe1 C16 108.5(4)
C5 Fe1 C16 160.5(5)
C4 Fe1 C16 157.9(5)
C17 Fe1 C16 39.6(4)
C6 Fe1 C8 67.9(4)
C18 Fe1 C8 126.6(5)
C14 Fe1 C8 162.0(5)
C15 Fe1 C8 156.0(5)
C7 Fe1 C8 40.9(4)
C5 Fe1 C8 69.0(4)
C4 Fe1 C8 40.5(4)
C17 Fe1 C8 110.1(4)
C16 Fe1 C8 122.3(4)
C11 Fe2 C19 126.0(4)
C11 Fe2 C12 40.4(4)
C19 Fe2 C12 160.8(4)
C11 Fe2 C13 68.9(4)
C19 Fe2 C13 157.6(4)
C12 Fe2 C13 41.2(4)
C11 Fe2 C21 118.6(4)
C19 Fe2 C21 67.8(4)
C12 Fe2 C21 104.9(4)
C13 Fe2 C21 123.0(4)
C11 Fe2 C20 107.1(4)
C19 Fe2 C20 40.4(4)
C12 Fe2 C20 122.8(4)
C13 Fe2 C20 159.5(4)
C21 Fe2 C20 39.9(4)
C11 Fe2 C9 68.2(4)
C19 Fe2 C9 123.4(4)
C12 Fe2 C9 68.7(4)
C13 Fe2 C9 41.3(4)
C21 Fe2 C9 162.0(4)
C20 Fe2 C9 157.6(4)
C11 Fe2 C23 164.1(4)
C19 Fe2 C23 40.5(4)
C12 Fe2 C23 155.1(4)
C13 Fe2 C23 121.3(4)
C21 Fe2 C23 68.0(4)
C20 Fe2 C23 67.8(4)
C9 Fe2 C23 110.3(4)
C11 Fe2 C10 40.2(4)
C19 Fe2 C10 110.2(4)
C12 Fe2 C10 68.2(4)
C13 Fe2 C10 69.1(4)
C21 Fe2 C10 154.2(4)
C20 Fe2 C10 121.6(4)
C9 Fe2 C10 40.8(4)
C23 Fe2 C10 128.4(4)
C11 Fe2 C22 153.4(4)
C19 Fe2 C22 68.5(5)
C12 Fe2 C22 118.5(5)
C13 Fe2 C22 105.7(4)
C21 Fe2 C22 41.1(4)
C20 Fe2 C22 68.4(4)
C9 Fe2 C22 125.8(4)
C23 Fe2 C22 40.5(4)
C10 Fe2 C22 164.2(4)
C1 N1 C2 113.2(8)
C1 N1 C4 124.0(8)
C2 N1 C4 122.8(8)
C3 N2 C1 110.7(7)
C3 N2 C9 124.9(7)
C1 N2 C9 124.3(8)
N1 C1 N2 102.8(8)
N1 C1 Ir1 131.2(7)
N2 C1 Ir1 126.0(7)
C3 C2 N1 106.5(9)
C3 C2 H2 126.7
N1 C2 H2 126.7
C2 C3 N2 106.7(8)
C2 C3 H3 126.6
N2 C3 H3 126.6
C5 C4 C8 110.1(9)
C5 C4 N1 126.1(9)
C8 C4 N1 123.7(8)
C5 C4 Fe1 69.9(5)
C8 C4 Fe1 70.3(5)
N1 C4 Fe1 127.3(6)
C4 C5 C6 105.6(9)
C4 C5 Fe1 69.6(5)
C6 C5 Fe1 69.1(6)
C4 C5 H5 127.2
C6 C5 H5 127.2
Fe1 C5 H5 125.7
C7 C6 C5 110.1(10)
C7 C6 Fe1 70.2(6)
C5 C6 Fe1 70.2(6)
C7 C6 H6 124.9
C5 C6 H6 124.9
Fe1 C6 H6 126.2
C6 C7 C8 108.2(9)
C6 C7 Fe1 69.8(6)
C8 C7 Fe1 70.4(6)
C6 C7 H7 125.9
C8 C7 H7 125.9
Fe1 C7 H7 125.5
C4 C8 C7 105.9(9)
C4 C8 Fe1 69.1(5)
C7 C8 Fe1 68.7(5)
C4 C8 H8 127.0
C7 C8 H8 127.0
Fe1 C8 H8 126.7
N2 C9 C10 125.1(8)
N2 C9 C13 126.5(8)
C10 C9 C13 108.3(8)
N2 C9 Fe2 129.6(6)
C10 C9 Fe2 70.4(5)
C13 C9 Fe2 69.1(5)
C11 C10 C9 107.5(9)
C11 C10 Fe2 69.0(5)
C9 C10 Fe2 68.9(5)
C11 C10 H10 126.3
C9 C10 H10 126.3
Fe2 C10 H10 127.4
C10 C11 C12 109.3(9)
C10 C11 Fe2 70.8(6)
C12 C11 Fe2 69.8(6)
C10 C11 H11 125.4
C12 C11 H11 125.4
Fe2 C11 H11 125.6
C11 C12 C13 108.3(9)
C11 C12 Fe2 69.8(6)
C13 C12 Fe2 69.3(6)
C11 C12 H12 125.8
C13 C12 H12 125.8
Fe2 C12 H12 126.6
C9 C13 C12 106.6(9)
C9 C13 Fe2 69.6(5)
C12 C13 Fe2 69.5(6)
C9 C13 H13 126.7
C12 C13 H13 126.7
Fe2 C13 H13 125.8
C18 C14 C15 106.3(10)
C18 C14 Fe1 70.2(6)
C15 C14 Fe1 69.3(6)
C18 C14 H14 126.9
C15 C14 H14 126.9
Fe1 C14 H14 125.3
C16 C15 C14 109.0(11)
C16 C15 Fe1 71.1(6)
C14 C15 Fe1 69.6(6)
C16 C15 H15 125.5
C14 C15 H15 125.5
Fe1 C15 H15 125.4
C15 C16 C17 107.4(10)
C15 C16 Fe1 69.0(6)
C17 C16 Fe1 69.8(6)
C15 C16 H16 126.3
C17 C16 H16 126.3
Fe1 C16 H16 126.5
C18 C17 C16 108.9(10)
C18 C17 Fe1 69.6(6)
C16 C17 Fe1 70.5(6)
C18 C17 H17 125.5
C16 C17 H17 125.5
Fe1 C17 H17 125.9
C17 C18 C14 108.3(10)
C17 C18 Fe1 70.1(6)
C14 C18 Fe1 69.6(6)
C17 C18 H18 125.8
C14 C18 H18 125.8
Fe1 C18 H18 126.1
C20 C19 C23 107.7(9)
C20 C19 Fe2 69.8(6)
C23 C19 Fe2 70.0(6)
C20 C19 H19 126.1
C23 C19 H19 126.1
Fe2 C19 H19 125.6
C21 C20 C19 108.6(9)
C21 C20 Fe2 70.1(5)
C19 C20 Fe2 69.8(6)
C21 C20 H20 125.7
C19 C20 H20 125.7
Fe2 C20 H20 126.0
C20 C21 C22 109.1(10)
C20 C21 Fe2 70.0(6)
C22 C21 Fe2 70.7(6)
C20 C21 H21 125.4
C22 C21 H21 125.4
Fe2 C21 H21 125.4
C23 C22 C21 105.3(10)
C23 C22 Fe2 68.7(6)
C21 C22 Fe2 68.2(6)
C23 C22 H22 127.3
C21 C22 H22 127.3
Fe2 C22 H22 127.3
C19 C23 C22 109.2(10)
C19 C23 Fe2 69.5(6)
C22 C23 Fe2 70.8(6)
C19 C23 H23 125.4
C22 C23 H23 125.4
Fe2 C23 H23 125.9
C2A C1A C8A 124.7(9)
C2A C1A Ir1 70.4(5)
C8A C1A Ir1 112.9(6)
C2A C1A H1A 117.7
C8A C1A H1A 117.7
Ir1 C1A H1A 86.7
C1A C2A C3A 125.1(8)
C1A C2A Ir1 70.3(5)
C3A C2A Ir1 111.5(6)
C1A C2A H2A 117.4
C3A C2A H2A 117.4
Ir1 C2A H2A 88.2
C2A C3A C4A 113.1(8)
C2A C3A H3A1 108.9
C4A C3A H3A1 109.0
C2A C3A H3A2 109.0
C4A C3A H3A2 108.9
H3A1 C3A H3A2 107.8
C5A C4A C3A 112.0(8)
C5A C4A H4A1 109.2
C3A C4A H4A1 109.2
C5A C4A H4A2 109.2
C3A C4A H4A2 109.2
H4A1 C4A H4A2 107.9
C6A C5A C4A 126.4(9)
C6A C5A Ir1 70.4(5)
C4A C5A Ir1 112.4(6)
C6A C5A H5A 116.8
C4A C5A H5A 116.8
Ir1 C5A H5A 87.1
C5A C6A C7A 123.3(10)
C5A C6A Ir1 73.5(6)
C7A C6A Ir1 106.9(6)
C5A C6A H6A 118.3
C7A C6A H6A 118.3
Ir1 C6A H6A 89.6
C6A C7A C8A 113.9(8)
C6A C7A H7A1 108.8
C8A C7A H7A1 108.8
C6A C7A H7A2 108.8
C8A C7A H7A2 108.8
H7A1 C7A H7A2 107.7
C1A C8A C7A 113.4(8)
C1A C8A H8A1 108.9
C7A C8A H8A1 108.9
C1A C8A H8A2 108.9
C7A C8A H8A2 108.9
H8A1 C8A H8A2 107.7

loop_
_geom_bond_atom_site_label_1
_geom_bond_atom_site_label_2
_geom_bond_distance
Ir1 C1 2.022(10)
Ir1 C1A 2.121(9)
Ir1 C2A 2.123(9)
Ir1 C6A 2.180(9)
Ir1 C5A 2.219(8)
Ir1 Cl1 2.366(2)
Fe1 C6 2.024(10)
Fe1 C18 2.033(10)
Fe1 C14 2.025(10)
Fe1 C15 2.021(10)
Fe1 C7 2.029(10)
Fe1 C5 2.038(10)
Fe1 C4 2.035(9)
Fe1 C17 2.039(10)
Fe1 C16 2.048(10)
Fe1 C8 2.051(9)
Fe2 C11 2.030(9)
Fe2 C19 2.031(10)
Fe2 C12 2.031(10)
Fe2 C13 2.028(9)
Fe2 C21 2.032(10)
Fe2 C20 2.031(9)
Fe2 C9 2.034(9)
Fe2 C23 2.038(10)
Fe2 C10 2.054(10)
Fe2 C22 2.066(10)
N1 C1 1.328(12)
N1 C2 1.372(12)
N1 C4 1.452(12)
N2 C3 1.377(11)
N2 C1 1.390(11)
N2 C9 1.425(11)
C2 C3 1.338(13)
C2 H2 0.9500
C3 H3 0.9500
C4 C5 1.408(13)
C4 C8 1.416(13)
C5 C6 1.414(14)
C5 H5 0.9500
C6 C7 1.383(15)
C6 H6 0.9500
C7 C8 1.426(14)
C7 H7 0.9500
C8 H8 0.9500
C9 C10 1.424(12)
C9 C13 1.432(13)
C10 C11 1.404(13)
C10 H10 0.9500
C11 C12 1.403(14)
C11 H11 0.9500
C12 C13 1.429(14)
C12 H12 0.9500
C13 H13 0.9500
C14 C18 1.397(16)
C14 C15 1.423(18)
C14 H14 0.9500
C15 C16 1.388(17)
C15 H15 0.9500
C16 C17 1.386(15)
C16 H16 0.9500
C17 C18 1.401(14)
C17 H17 0.9500
C18 H18 0.9500
C19 C20 1.404(14)
C19 C23 1.408(14)
C19 H19 0.9500
C20 C21 1.386(14)
C20 H20 0.9500
C21 C22 1.440(14)
C21 H21 0.9500
C22 C23 1.421(15)
C22 H22 0.9500
C23 H23 0.9500
C1A C2A 1.429(14)
C1A C8A 1.505(13)
C1A H1A 0.9500
C2A C3A 1.508(13)
C2A H2A 0.9500
C3A C4A 1.533(13)
C3A H3A1 0.9900
C3A H3A2 0.9900
C4A C5A 1.506(14)
C4A H4A1 0.9900
C4A H4A2 0.9900
C5A C6A 1.365(14)
C5A H5A 0.9500
C6A C7A 1.523(14)
C6A H6A 0.9500
C7A C8A 1.532(14)
C7A H7A1 0.9900
C7A H7A2 0.9900
C8A H8A1 0.9900
C8A H8A2 0.9900

loop_
_geom_torsion_atom_site_label_1
_geom_torsion_atom_site_label_2
_geom_torsion_atom_site_label_3
_geom_torsion_atom_site_label_4
_geom_torsion
C2 N1 C1 N2 0.8(10)
C4 N1 C1 N2 -178.7(8)
C2 N1 C1 Ir1 -179.2(7)
C4 N1 C1 Ir1 1.3(13)
C3 N2 C1 N1 -0.2(9)
C9 N2 C1 N1 176.9(8)
C3 N2 C1 Ir1 179.8(6)
C9 N2 C1 Ir1 -3.0(12)
C1A Ir1 C1 N1 83.9(9)
C2A Ir1 C1 N1 123.2(9)
C6A Ir1 C1 N1 7.1(16)
C5A Ir1 C1 N1 177.5(12)
Cl1 Ir1 C1 N1 -79.7(8)
C1A Ir1 C1 N2 -96.2(8)
C2A Ir1 C1 N2 -56.8(8)
C6A Ir1 C1 N2 -172.9(8)
C5A Ir1 C1 N2 -3(2)
Cl1 Ir1 C1 N2 100.3(7)
C1 N1 C2 C3 -1.1(11)
C4 N1 C2 C3 178.4(8)
N1 C2 C3 N2 0.9(10)
C1 N2 C3 C2 -0.5(10)
C9 N2 C3 C2 -177.6(8)
C1 N1 C4 C5 -48.4(13)
C2 N1 C4 C5 132.1(10)
C1 N1 C4 C8 130.3(10)
C2 N1 C4 C8 -49.2(13)
C1 N1 C4 Fe1 -139.7(8)
C2 N1 C4 Fe1 40.9(12)
C6 Fe1 C4 C5 39.2(6)
C18 Fe1 C4 C5 -114.6(6)
C14 Fe1 C4 C5 -72.3(8)
C15 Fe1 C4 C5 -37.0(16)
C7 Fe1 C4 C5 82.5(6)
C17 Fe1 C4 C5 -157.1(6)
C16 Fe1 C4 C5 167.3(10)
C8 Fe1 C4 C5 121.3(8)
C6 Fe1 C4 C8 -82.1(7)
C18 Fe1 C4 C8 124.0(6)
C14 Fe1 C4 C8 166.4(7)
C15 Fe1 C4 C8 -158.3(13)
C7 Fe1 C4 C8 -38.8(6)
C5 Fe1 C4 C8 -121.3(8)
C17 Fe1 C4 C8 81.6(7)
C16 Fe1 C4 C8 46.0(13)
C6 Fe1 C4 N1 159.9(9)
C18 Fe1 C4 N1 6.0(9)
C14 Fe1 C4 N1 48.4(10)
C15 Fe1 C4 N1 83.7(16)
C7 Fe1 C4 N1 -156.8(9)
C5 Fe1 C4 N1 120.7(10)
C17 Fe1 C4 N1 -36.4(10)
C16 Fe1 C4 N1 -72.0(14)
C8 Fe1 C4 N1 -118.0(10)
C8 C4 C5 C6 -1.1(11)
N1 C4 C5 C6 177.8(8)
Fe1 C4 C5 C6 -60.1(6)
C8 C4 C5 Fe1 59.0(7)
N1 C4 C5 Fe1 -122.2(9)
C6 Fe1 C5 C4 -116.7(9)
C18 Fe1 C5 C4 84.5(7)
C14 Fe1 C5 C4 125.4(7)
C15 Fe1 C5 C4 166.6(7)
C7 Fe1 C5 C4 -80.6(6)
C17 Fe1 C5 C4 55.6(13)
C16 Fe1 C5 C4 -165.7(11)
C8 Fe1 C5 C4 -36.5(6)
C18 Fe1 C5 C6 -158.8(7)
C14 Fe1 C5 C6 -117.9(7)
C15 Fe1 C5 C6 -76.8(8)
C7 Fe1 C5 C6 36.1(6)
C4 Fe1 C5 C6 116.7(9)
C17 Fe1 C5 C6 172.3(10)
C16 Fe1 C5 C6 -49.0(15)
C8 Fe1 C5 C6 80.2(7)
C4 C5 C6 C7 1.4(11)
Fe1 C5 C6 C7 -59.0(7)
C4 C5 C6 Fe1 60.4(6)
C18 Fe1 C6 C7 169.5(9)
C14 Fe1 C6 C7 -159.9(7)
C15 Fe1 C6 C7 -116.9(7)
C5 Fe1 C6 C7 121.2(9)
C4 Fe1 C6 C7 82.2(7)
C17 Fe1 C6 C7 -49.1(17)
C16 Fe1 C6 C7 -76.7(8)
C8 Fe1 C6 C7 38.2(6)
C18 Fe1 C6 C5 48.3(13)
C14 Fe1 C6 C5 78.9(8)
C15 Fe1 C6 C5 121.9(7)
C7 Fe1 C6 C5 -121.2(9)
C4 Fe1 C6 C5 -39.0(6)
C17 Fe1 C6 C5 -170.3(13)
C16 Fe1 C6 C5 162.2(6)
C8 Fe1 C6 C5 -83.0(6)
C5 C6 C7 C8 -1.2(11)
Fe1 C6 C7 C8 -60.2(7)
C5 C6 C7 Fe1 59.0(7)
C18 Fe1 C7 C6 -164.4(14)
C14 Fe1 C7 C6 44.3(13)
C15 Fe1 C7 C6 80.6(8)
C5 Fe1 C7 C6 -36.8(6)
C4 Fe1 C7 C6 -80.5(7)
C17 Fe1 C7 C6 162.9(7)
C16 Fe1 C7 C6 122.7(7)
C8 Fe1 C7 C6 -119.0(9)
C6 Fe1 C7 C8 119.0(9)
C18 Fe1 C7 C8 -45.4(17)
C14 Fe1 C7 C8 163.2(10)
C15 Fe1 C7 C8 -160.5(7)
C5 Fe1 C7 C8 82.1(6)
C4 Fe1 C7 C8 38.4(6)
C17 Fe1 C7 C8 -78.1(7)
C16 Fe1 C7 C8 -118.4(7)
C5 C4 C8 C7 0.4(11)
N1 C4 C8 C7 -178.5(8)
Fe1 C4 C8 C7 59.1(6)
C5 C4 C8 Fe1 -58.7(7)
N1 C4 C8 Fe1 122.4(9)
C6 C7 C8 C4 0.5(11)
Fe1 C7 C8 C4 -59.4(6)
C6 C7 C8 Fe1 59.8(7)
C6 Fe1 C8 C4 80.4(6)
C18 Fe1 C8 C4 -76.7(7)
C14 Fe1 C8 C4 -38.9(17)
C15 Fe1 C8 C4 162.9(10)
C7 Fe1 C8 C4 117.7(9)
C5 Fe1 C8 C4 36.4(6)
C17 Fe1 C8 C4 -119.0(6)
C16 Fe1 C8 C4 -161.4(6)
C6 Fe1 C8 C7 -37.3(6)
C18 Fe1 C8 C7 165.6(6)
C14 Fe1 C8 C7 -156.5(14)
C15 Fe1 C8 C7 45.3(13)
C5 Fe1 C8 C7 -81.2(7)
C4 Fe1 C8 C7 -117.7(9)
C17 Fe1 C8 C7 123.4(7)
C16 Fe1 C8 C7 81.0(7)
C3 N2 C9 C10 132.7(10)
C1 N2 C9 C10 -44.0(13)
C3 N2 C9 C13 -52.1(13)
C1 N2 C9 C13 131.2(10)
C3 N2 C9 Fe2 40.0(12)
C1 N2 C9 Fe2 -136.7(8)
C11 Fe2 C9 N2 157.0(9)
C19 Fe2 C9 N2 37.3(10)
C12 Fe2 C9 N2 -159.4(9)
C13 Fe2 C9 N2 -120.7(10)
C21 Fe2 C9 N2 -87.1(15)
C20 Fe2 C9 N2 75.0(14)
C23 Fe2 C9 N2 -6.0(9)
C10 Fe2 C9 N2 119.8(10)
C22 Fe2 C9 N2 -48.9(10)
C11 Fe2 C9 C10 37.2(6)
C19 Fe2 C9 C10 -82.4(7)
C12 Fe2 C9 C10 80.8(6)
C13 Fe2 C9 C10 119.5(8)
C21 Fe2 C9 C10 153.1(12)
C20 Fe2 C9 C10 -44.8(12)
C23 Fe2 C9 C10 -125.8(6)
C22 Fe2 C9 C10 -168.7(6)
C11 Fe2 C9 C13 -82.3(6)
C19 Fe2 C9 C13 158.0(6)
C12 Fe2 C9 C13 -38.7(6)
C21 Fe2 C9 C13 33.5(15)
C20 Fe2 C9 C13 -164.4(10)
C23 Fe2 C9 C13 114.6(6)
C10 Fe2 C9 C13 -119.5(8)
C22 Fe2 C9 C13 71.7(7)
N2 C9 C10 C11 176.4(8)
C13 C9 C10 C11 0.5(10)
Fe2 C9 C10 C11 -58.4(6)
N2 C9 C10 Fe2 -125.2(9)
C13 C9 C10 Fe2 58.9(6)
C19 Fe2 C10 C11 -122.3(6)
C12 Fe2 C10 C11 37.2(6)
C13 Fe2 C10 C11 81.6(6)
C21 Fe2 C10 C11 -41.7(12)
C20 Fe2 C10 C11 -78.8(7)
C9 Fe2 C10 C11 119.5(8)
C23 Fe2 C10 C11 -164.4(6)
C22 Fe2 C10 C11 155.2(16)
C11 Fe2 C10 C9 -119.5(8)
C19 Fe2 C10 C9 118.2(6)
C12 Fe2 C10 C9 -82.3(6)
C13 Fe2 C10 C9 -37.9(5)
C21 Fe2 C10 C9 -161.2(9)
C20 Fe2 C10 C9 161.6(5)
C23 Fe2 C10 C9 76.1(7)
C22 Fe2 C10 C9 35.7(19)
C9 C10 C11 C12 -1.1(11)
Fe2 C10 C11 C12 -59.4(7)
C9 C10 C11 Fe2 58.3(6)
C19 Fe2 C11 C10 78.6(7)
C12 Fe2 C11 C10 -120.0(9)
C13 Fe2 C11 C10 -82.2(6)
C21 Fe2 C11 C10 160.8(6)
C20 Fe2 C11 C10 119.0(6)
C9 Fe2 C11 C10 -37.7(6)
C23 Fe2 C11 C10 50.2(17)
C22 Fe2 C11 C10 -165.3(9)
C19 Fe2 C11 C12 -161.4(6)
C13 Fe2 C11 C12 37.8(6)
C21 Fe2 C11 C12 -79.2(7)
C20 Fe2 C11 C12 -120.9(6)
C9 Fe2 C11 C12 82.3(6)
C23 Fe2 C11 C12 170.3(14)
C10 Fe2 C11 C12 120.0(9)
C22 Fe2 C11 C12 -45.2(12)
C10 C11 C12 C13 1.3(11)
Fe2 C11 C12 C13 -58.8(7)
C10 C11 C12 Fe2 60.0(7)
C19 Fe2 C12 C11 51.9(15)
C13 Fe2 C12 C11 -119.8(8)
C21 Fe2 C12 C11 116.8(6)
C20 Fe2 C12 C11 77.4(7)
C9 Fe2 C12 C11 -81.0(6)
C23 Fe2 C12 C11 -173.7(9)
C10 Fe2 C12 C11 -37.0(6)
C22 Fe2 C12 C11 158.8(6)
C11 Fe2 C12 C13 119.8(8)
C19 Fe2 C12 C13 171.7(12)
C21 Fe2 C12 C13 -123.4(6)
C20 Fe2 C12 C13 -162.8(6)
C9 Fe2 C12 C13 38.8(6)
C23 Fe2 C12 C13 -53.8(12)
C10 Fe2 C12 C13 82.8(6)
C22 Fe2 C12 C13 -81.4(7)
N2 C9 C13 C12 -175.6(8)
C10 C9 C13 C12 0.2(10)
Fe2 C9 C13 C12 59.9(6)
N2 C9 C13 Fe2 124.5(9)
C10 C9 C13 Fe2 -59.7(6)
C11 C12 C13 C9 -0.9(11)
Fe2 C12 C13 C9 -59.9(6)
C11 C12 C13 Fe2 59.0(7)
C11 Fe2 C13 C9 80.6(6)
C19 Fe2 C13 C9 -55.1(13)
C12 Fe2 C13 C9 117.7(8)
C21 Fe2 C13 C9 -168.2(5)
C20 Fe2 C13 C9 163.0(10)
C23 Fe2 C13 C9 -85.7(6)
C10 Fe2 C13 C9 37.4(5)
C22 Fe2 C13 C9 -126.8(6)
C11 Fe2 C13 C12 -37.1(6)
C19 Fe2 C13 C12 -172.9(10)
C21 Fe2 C13 C12 74.0(7)
C20 Fe2 C13 C12 45.2(14)
C9 Fe2 C13 C12 -117.7(8)
C23 Fe2 C13 C12 156.6(6)
C10 Fe2 C13 C12 -80.3(6)
C22 Fe2 C13 C12 115.4(6)
C6 Fe1 C14 C18 -160.9(6)
C15 Fe1 C14 C18 117.1(10)
C7 Fe1 C14 C18 168.0(9)
C5 Fe1 C14 C18 -119.3(7)
C4 Fe1 C14 C18 -79.3(8)
C17 Fe1 C14 C18 37.4(6)
C16 Fe1 C14 C18 80.3(7)
C8 Fe1 C14 C18 -49.7(17)
C6 Fe1 C14 C15 82.0(8)
C18 Fe1 C14 C15 -117.1(10)
C7 Fe1 C14 C15 50.9(14)
C5 Fe1 C14 C15 123.7(7)
C4 Fe1 C14 C15 163.6(7)
C17 Fe1 C14 C15 -79.7(8)
C16 Fe1 C14 C15 -36.8(7)
C8 Fe1 C14 C15 -166.7(13)
C18 C14 C15 C16 -0.4(12)
Fe1 C14 C15 C16 60.4(8)
C18 C14 C15 Fe1 -60.7(7)
C6 Fe1 C15 C16 124.3(7)
C18 Fe1 C15 C16 -81.2(7)
C14 Fe1 C15 C16 -119.7(10)
C7 Fe1 C15 C16 82.8(8)
C5 Fe1 C15 C16 166.0(7)
C4 Fe1 C15 C16 -166.1(12)
C17 Fe1 C15 C16 -37.4(7)
C8 Fe1 C15 C16 50.2(14)
C6 Fe1 C15 C14 -116.0(8)
C18 Fe1 C15 C14 38.5(7)
C7 Fe1 C15 C14 -157.4(7)
C5 Fe1 C15 C14 -74.3(8)
C4 Fe1 C15 C14 -46.4(17)
C17 Fe1 C15 C14 82.3(8)
C16 Fe1 C15 C14 119.7(10)
C8 Fe1 C15 C14 170.0(10)
C14 C15 C16 C17 0.0(12)
Fe1 C15 C16 C17 59.5(7)
C14 C15 C16 Fe1 -59.4(7)
C6 Fe1 C16 C15 -74.1(9)
C18 Fe1 C16 C15 81.5(8)
C14 Fe1 C16 C15 38.0(7)
C7 Fe1 C16 C15 -115.3(8)
C5 Fe1 C16 C15 -37.2(16)
C4 Fe1 C16 C15 168.1(10)
C17 Fe1 C16 C15 118.9(10)
C8 Fe1 C16 C15 -158.3(7)
C6 Fe1 C16 C17 167.0(7)
C18 Fe1 C16 C17 -37.3(7)
C14 Fe1 C16 C17 -80.9(7)
C15 Fe1 C16 C17 -118.9(10)
C7 Fe1 C16 C17 125.8(7)
C5 Fe1 C16 C17 -156.1(11)
C4 Fe1 C16 C17 49.2(14)
C8 Fe1 C16 C17 82.8(7)
C15 C16 C17 C18 0.3(12)
Fe1 C16 C17 C18 59.3(7)
C15 C16 C17 Fe1 -59.0(7)
C6 Fe1 C17 C18 -156.3(13)
C14 Fe1 C17 C18 -37.4(7)
C15 Fe1 C17 C18 -82.2(8)
C7 Fe1 C17 C18 166.4(7)
C5 Fe1 C17 C18 40.0(14)
C4 Fe1 C17 C18 80.2(8)
C16 Fe1 C17 C18 -119.8(10)
C8 Fe1 C17 C18 123.4(7)
C6 Fe1 C17 C16 -36.4(17)
C18 Fe1 C17 C16 119.8(10)
C14 Fe1 C17 C16 82.4(8)
C15 Fe1 C17 C16 37.6(7)
C7 Fe1 C17 C16 -73.7(8)
C5 Fe1 C17 C16 159.8(10)
C4 Fe1 C17 C16 -160.0(6)
C8 Fe1 C17 C16 -116.8(7)
C16 C17 C18 C14 -0.5(12)
Fe1 C17 C18 C14 59.3(7)
C16 C17 C18 Fe1 -59.8(7)
C15 C14 C18 C17 0.5(12)
Fe1 C14 C18 C17 -59.6(7)
C15 C14 C18 Fe1 60.2(7)
C6 Fe1 C18 C17 162.5(10)
C14 Fe1 C18 C17 119.5(10)
C15 Fe1 C18 C17 80.1(7)
C7 Fe1 C18 C17 -42.1(18)
C5 Fe1 C18 C17 -163.0(6)
C4 Fe1 C18 C17 -119.8(7)
C16 Fe1 C18 C17 36.8(6)
C8 Fe1 C18 C17 -77.6(8)
C6 Fe1 C18 C14 43.0(14)
C15 Fe1 C18 C14 -39.3(7)
C7 Fe1 C18 C14 -161.5(14)
C5 Fe1 C18 C14 77.5(8)
C4 Fe1 C18 C14 120.8(7)
C17 Fe1 C18 C14 -119.5(10)
C16 Fe1 C18 C14 -82.7(8)
C8 Fe1 C18 C14 162.9(7)
C11 Fe2 C19 C20 73.0(7)
C12 Fe2 C19 C20 33.9(16)
C13 Fe2 C19 C20 -160.6(10)
C21 Fe2 C19 C20 -37.0(6)
C9 Fe2 C19 C20 159.0(6)
C23 Fe2 C19 C20 -118.6(9)
C10 Fe2 C19 C20 115.4(6)
C22 Fe2 C19 C20 -81.5(6)
C11 Fe2 C19 C23 -168.4(6)
C12 Fe2 C19 C23 152.5(12)
C13 Fe2 C19 C23 -42.0(14)
C21 Fe2 C19 C23 81.6(6)
C20 Fe2 C19 C23 118.6(9)
C9 Fe2 C19 C23 -82.4(7)
C10 Fe2 C19 C23 -126.0(6)
C22 Fe2 C19 C23 37.1(6)
C23 C19 C20 C21 -0.5(11)
Fe2 C19 C20 C21 59.5(7)
C23 C19 C20 Fe2 -60.0(7)
C11 Fe2 C20 C21 114.3(6)
C19 Fe2 C20 C21 -119.7(8)
C12 Fe2 C20 C21 72.9(7)
C13 Fe2 C20 C21 39.1(14)
C9 Fe2 C20 C21 -171.5(9)
C23 Fe2 C20 C21 -81.7(6)
C10 Fe2 C20 C21 155.8(6)
C22 Fe2 C20 C21 -37.9(6)
C11 Fe2 C20 C19 -126.0(6)
C12 Fe2 C20 C19 -167.4(6)
C13 Fe2 C20 C19 158.8(11)
C21 Fe2 C20 C19 119.7(8)
C9 Fe2 C20 C19 -51.8(12)
C23 Fe2 C20 C19 38.0(6)
C10 Fe2 C20 C19 -84.5(7)
C22 Fe2 C20 C19 81.8(7)
C19 C20 C21 C22 0.8(11)
Fe2 C20 C21 C22 60.1(7)
C19 C20 C21 Fe2 -59.3(7)
C11 Fe2 C21 C20 -82.6(7)
C19 Fe2 C21 C20 37.5(6)
C12 Fe2 C21 C20 -123.8(6)
C13 Fe2 C21 C20 -164.8(6)
C9 Fe2 C21 C20 169.5(11)
C23 Fe2 C21 C20 81.4(6)
C10 Fe2 C21 C20 -53.3(12)
C22 Fe2 C21 C20 119.8(9)
C11 Fe2 C21 C22 157.7(7)
C19 Fe2 C21 C22 -82.3(7)
C12 Fe2 C21 C22 116.4(7)
C13 Fe2 C21 C22 75.5(8)
C20 Fe2 C21 C22 -119.8(9)
C9 Fe2 C21 C22 49.7(15)
C23 Fe2 C21 C22 -38.4(7)
C10 Fe2 C21 C22 -173.1(9)
C20 C21 C22 C23 -0.8(11)
Fe2 C21 C22 C23 58.9(7)
C20 C21 C22 Fe2 -59.7(7)
C11 Fe2 C22 C23 -165.8(9)
C19 Fe2 C22 C23 -37.1(6)
C12 Fe2 C22 C23 162.6(6)
C13 Fe2 C22 C23 120.0(7)
C21 Fe2 C22 C23 -117.5(9)
C20 Fe2 C22 C23 -80.7(7)
C9 Fe2 C22 C23 79.4(8)
C10 Fe2 C22 C23 51.4(19)
C11 Fe2 C22 C21 -48.3(12)
C19 Fe2 C22 C21 80.4(7)
C12 Fe2 C22 C21 -79.9(7)
C13 Fe2 C22 C21 -122.5(6)
C20 Fe2 C22 C21 36.8(6)
C9 Fe2 C22 C21 -163.1(6)
C23 Fe2 C22 C21 117.5(9)
C10 Fe2 C22 C21 168.9(14)
C20 C19 C23 C22 0.0(11)
Fe2 C19 C23 C22 -59.9(7)
C20 C19 C23 Fe2 59.9(7)
C21 C22 C23 C19 0.4(11)
Fe2 C22 C23 C19 59.0(7)
C21 C22 C23 Fe2 -58.6(7)
C11 Fe2 C23 C19 36.3(17)
C12 Fe2 C23 C19 -158.9(9)
C13 Fe2 C23 C19 162.7(6)
C21 Fe2 C23 C19 -81.2(6)
C20 Fe2 C23 C19 -37.9(6)
C9 Fe2 C23 C19 118.1(6)
C10 Fe2 C23 C19 75.6(7)
C22 Fe2 C23 C19 -120.2(9)
C11 Fe2 C23 C22 156.4(13)
C19 Fe2 C23 C22 120.2(9)
C12 Fe2 C23 C22 -38.7(13)
C13 Fe2 C23 C22 -77.2(7)
C21 Fe2 C23 C22 39.0(6)
C20 Fe2 C23 C22 82.2(7)
C9 Fe2 C23 C22 -121.8(6)
C10 Fe2 C23 C22 -164.3(6)
C1 Ir1 C1A C2A 90.1(6)
C6A Ir1 C1A C2A -112.3(6)
C5A Ir1 C1A C2A -76.5(6)
Cl1 Ir1 C1A C2A -175.2(7)
C1 Ir1 C1A C8A -149.6(7)
C2A Ir1 C1A C8A 120.3(10)
C6A Ir1 C1A C8A 8.0(7)
C5A Ir1 C1A C8A 43.8(7)
Cl1 Ir1 C1A C8A -54.9(14)
C8A C1A C2A C3A -1.9(15)
Ir1 C1A C2A C3A 102.9(9)
C8A C1A C2A Ir1 -104.9(9)
C1 Ir1 C2A C1A -91.4(6)
C6A Ir1 C2A C1A 67.9(6)
C5A Ir1 C2A C1A 99.6(6)
Cl1 Ir1 C2A C1A 176.5(5)
C1 Ir1 C2A C3A 147.5(7)
C1A Ir1 C2A C3A -121.1(9)
C6A Ir1 C2A C3A -53.1(7)
C5A Ir1 C2A C3A -21.5(7)
Cl1 Ir1 C2A C3A 55.4(10)
C1A C2A C3A C4A -44.2(13)
Ir1 C2A C3A C4A 36.2(10)
C2A C3A C4A C5A -32.8(12)
C3A C4A C5A C6A 95.5(11)
C3A C4A C5A Ir1 14.0(11)
C1 Ir1 C5A C6A -173.7(13)
C1A Ir1 C5A C6A -79.6(7)
C2A Ir1 C5A C6A -118.3(7)
Cl1 Ir1 C5A C6A 84.0(6)
C1 Ir1 C5A C4A -51.4(18)
C1A Ir1 C5A C4A 42.7(7)
C2A Ir1 C5A C4A 4.0(7)
C6A Ir1 C5A C4A 122.3(10)
Cl1 Ir1 C5A C4A -153.7(7)
C4A C5A C6A C7A -4.2(15)
Ir1 C5A C6A C7A 99.7(9)
C4A C5A C6A Ir1 -103.9(9)
C1 Ir1 C6A C5A 176.2(8)
C1A Ir1 C6A C5A 97.6(6)
C2A Ir1 C6A C5A 61.2(6)
Cl1 Ir1 C6A C5A -97.1(6)
C1 Ir1 C6A C7A 55.7(13)
C1A Ir1 C6A C7A -23.0(7)
C2A Ir1 C6A C7A -59.3(7)
C5A Ir1 C6A C7A -120.6(10)
Cl1 Ir1 C6A C7A 142.3(7)
C5A C6A C7A C8A -46.1(13)
Ir1 C6A C7A C8A 35.0(10)
C2A C1A C8A C7A 90.5(12)
Ir1 C1A C8A C7A 9.2(11)
C6A C7A C8A C1A -30.3(12)
